data_4065956
loop_
_publ_author_name
'Newman, Paul D.'
'Cavell, Kingsley J.'
'Kariuki, Benson M.'

_publ_section_title
;
 Metal Complexes of Chiral NHCs Containing a Fused Six- and Seven-Membered
 Central Ring
;
_journal_issue 12
_journal_name_full Organometallics
_journal_page_first 2724
_journal_paper_doi 10.1021/om1002107
_journal_volume 29
_journal_year 2010
_chemical_absolute_configuration ab
_chemical_formula_moiety 'C21 H26 Cl N4 Ni, P F6'
_chemical_formula_sum 'C21 H26 Cl F6 N4 Ni P'
_chemical_formula_weight 573.59
_chemical_name_systematic
;
 ?
;
_space_group_IT_number 19
_symmetry_cell_setting orthorhombic
_symmetry_space_group_name_Hall 'P 2ac 2ab'
_symmetry_space_group_name_H-M 'P 21 21 21'
_atom_sites_solution_hydrogens geom
_atom_sites_solution_primary direct
_atom_sites_solution_secondary difmap
_audit_creation_method SHELXL-97
_cell_angle_alpha 90.00
_cell_angle_beta 90.00
_cell_angle_gamma 90.00
_cell_formula_units_Z 4
_cell_length_a 8.0670(4)
_cell_length_b 14.0748(7)
_cell_length_c 20.5513(10)
_cell_measurement_reflns_used 2556
_cell_measurement_temperature 150(2)
_cell_measurement_theta_max 23.23
_cell_measurement_theta_min 2.71
_cell_volume 2333.4(2)
_computing_cell_refinement DENZO/SCALEPACK
_computing_data_collection 'cOLLECT,Nonius BV, 1997-2001'
_computing_data_reduction DENZO/SCALEPACK
_computing_structure_refinement SHELXL-97
_computing_structure_solution SHELXs-97
_diffrn_ambient_temperature 150(2)
_diffrn_measured_fraction_theta_full 0.998
_diffrn_measured_fraction_theta_max 0.998
_diffrn_measurement_device_type 'Nonius Kappa CCD'
_diffrn_measurement_method 'CCD scans'
_diffrn_radiation_monochromator graphite
_diffrn_radiation_source 'fine-focus sealed tube'
_diffrn_radiation_type MoK\a
_diffrn_radiation_wavelength 0.71073
_diffrn_reflns_av_R_equivalents 0.0901
_diffrn_reflns_av_sigmaI/netI 0.0852
_diffrn_reflns_limit_h_max 8
_diffrn_reflns_limit_h_min -8
_diffrn_reflns_limit_k_max 15
_diffrn_reflns_limit_k_min -15
_diffrn_reflns_limit_l_max 22
_diffrn_reflns_limit_l_min -22
_diffrn_reflns_number 3328
_diffrn_reflns_theta_full 23.23
_diffrn_reflns_theta_max 23.23
_diffrn_reflns_theta_min 2.71
_exptl_absorpt_coefficient_mu 1.080
_exptl_absorpt_correction_T_max 0.9480
_exptl_absorpt_correction_T_min 0.8129
_exptl_absorpt_correction_type empirical
_exptl_absorpt_process_details Denzo/Scalepack
_exptl_crystal_colour yellow
_exptl_crystal_density_diffrn 1.633
_exptl_crystal_density_method 'not measured'
_exptl_crystal_description needle
_exptl_crystal_F_000 1176
_exptl_crystal_size_max 0.20
_exptl_crystal_size_mid 0.08
_exptl_crystal_size_min 0.05
_refine_diff_density_max 0.327
_refine_diff_density_min -0.352
_refine_diff_density_rms 0.082
_refine_ls_abs_structure_details 'Flack H D (1983), Acta Cryst. A39, 876-881'
_refine_ls_abs_structure_Flack -0.03(3)
_refine_ls_extinction_method none
_refine_ls_goodness_of_fit_ref 1.105
_refine_ls_hydrogen_treatment constr
_refine_ls_matrix_type full
_refine_ls_number_parameters 310
_refine_ls_number_reflns 3328
_refine_ls_number_restraints 0
_refine_ls_restrained_S_all 1.105
_refine_ls_R_factor_all 0.1007
_refine_ls_R_factor_gt 0.0650
_refine_ls_shift/su_max 0.000
_refine_ls_shift/su_mean 0.000
_refine_ls_structure_factor_coef Fsqd
_refine_ls_weighting_details 'calc w=1/[\s^2^(Fo^2^)+(0.0335P)^2^+5.6115P] where P=(Fo^2^+2Fc^2^)/3'
_refine_ls_weighting_scheme calc
_refine_ls_wR_factor_gt 0.1106
_refine_ls_wR_factor_ref 0.1231
_reflns_number_gt 2556
_reflns_number_total 3328
_reflns_threshold_expression >2sigma(I)
_cod_data_source_file om1002107_si_001.cif
_cod_data_source_block cmpd7b
_cod_depositor_comments
;
The following automatic conversions were performed:

'_symmetry_cell_setting' value 'Orthorhombic' changed to
'orthorhombic' according to
/home/saulius/struct/CIF-dictionaries/cif_core.dic dictionary named
'cif_core.dic' version 2.4.1 from 2010-06-29.

Automatic conversion script
Id: cif_fix_values 1715 2011-07-08 13:25:40Z adriana 
;
_cod_original_sg_symbol_H-M P212121
_cod_database_code 4065956

loop_
_symmetry_equiv_pos_as_xyz
'x, y, z'
'-x+1/2, -y, z+1/2'
'x+1/2, -y+1/2, -z'
'-x, y+1/2, -z+1/2'

loop_
_atom_site_label
_atom_site_type_symbol
_atom_site_fract_x
_atom_site_fract_y
_atom_site_fract_z
_atom_site_U_iso_or_equiv
_atom_site_adp_type
_atom_site_occupancy
_atom_site_symmetry_multiplicity
_atom_site_calc_flag
_atom_site_refinement_flags
C1 C 0.2749(11) 1.0112(6) 1.0137(4) 0.036(2) Uani 1 1 d .
H1 H 0.1836 0.9831 1.0356 0.043 Uiso 1 1 calc R
C2 C 0.3123(12) 1.1038(6) 1.0267(4) 0.037(2) Uani 1 1 d .
H2 H 0.2448 1.1393 1.0558 0.044 Uiso 1 1 calc R
C3 C 0.4472(11) 1.1458(6) 0.9979(4) 0.034(2) Uani 1 1 d .
H3 H 0.4769 1.2097 1.0073 0.041 Uiso 1 1 calc R
C4 C 0.5401(10) 1.0903(5) 0.9538(4) 0.029(2) Uani 1 1 d .
H4 H 0.6341 1.1164 0.9324 0.035 Uiso 1 1 calc R
C5 C 0.4932(10) 0.9981(5) 0.9420(3) 0.0258(19) Uani 1 1 d .
C6 C 0.5856(10) 0.9367(5) 0.8952(3) 0.026(2) Uani 1 1 d .
H6A H 0.6736 0.9749 0.8741 0.031 Uiso 1 1 calc R
H6B H 0.6400 0.8845 0.9194 0.031 Uiso 1 1 calc R
C7 C 0.3453(10) 0.8511(5) 0.8660(4) 0.029(2) Uani 1 1 d .
C8 C 0.5170(11) 0.9073(5) 0.7723(3) 0.030(2) Uani 1 1 d .
C9 C 0.3917(13) 0.9812(6) 0.7449(4) 0.046(3) Uani 1 1 d .
H9A H 0.3721 1.0321 0.7772 0.056 Uiso 1 1 calc R
H9B H 0.4365 1.0105 0.7047 0.056 Uiso 1 1 calc R
C10 C 0.2298(12) 0.9296(6) 0.7299(4) 0.046(3) Uani 1 1 d .
H10A H 0.1363 0.9573 0.7548 0.055 Uiso 1 1 calc R
H10B H 0.2037 0.9323 0.6829 0.055 Uiso 1 1 calc R
C11 C 0.2650(10) 0.8290(6) 0.7514(3) 0.035(2) Uani 1 1 d .
H11 H 0.1977 0.7824 0.7259 0.042 Uiso 1 1 calc R
C12 C 0.4523(10) 0.8129(6) 0.7406(4) 0.033(2) Uani 1 1 d .
C13 C 0.6950(13) 0.9267(7) 0.7619(4) 0.054(3) Uani 1 1 d .
H13A H 0.7613 0.8823 0.7879 0.081 Uiso 1 1 calc R
H13B H 0.7201 0.9920 0.7751 0.081 Uiso 1 1 calc R
H13C H 0.7218 0.9185 0.7157 0.081 Uiso 1 1 calc R
C14 C 0.4895(11) 0.8138(7) 0.6663(3) 0.044(2) Uani 1 1 d .
H14A H 0.4165 0.7684 0.6442 0.066 Uiso 1 1 calc R
H14B H 0.6053 0.7958 0.6589 0.066 Uiso 1 1 calc R
H14C H 0.4700 0.8777 0.6489 0.066 Uiso 1 1 calc R
C15 C 0.5206(12) 0.7232(6) 0.7691(4) 0.045(3) Uani 1 1 d .
H15A H 0.4575 0.6687 0.7527 0.067 Uiso 1 1 calc R
H15B H 0.5117 0.7256 0.8167 0.067 Uiso 1 1 calc R
H15C H 0.6373 0.7164 0.7567 0.067 Uiso 1 1 calc R
C16 C 0.0920(11) 0.7652(6) 0.8469(4) 0.037(2) Uani 1 1 d .
H16A H 0.0212 0.7445 0.8103 0.045 Uiso 1 1 calc R
H16B H 0.0247 0.8058 0.8761 0.045 Uiso 1 1 calc R
C17 C 0.1540(9) 0.6804(6) 0.8835(4) 0.033(2) Uani 1 1 d .
C18 C 0.1115(12) 0.5873(7) 0.8687(4) 0.037(2) Uani 1 1 d .
H18 H 0.0317 0.5751 0.8357 0.045 Uiso 1 1 calc R
C19 C 0.1831(13) 0.5125(6) 0.9012(4) 0.043(2) Uani 1 1 d .
H19 H 0.1540 0.4487 0.8912 0.051 Uiso 1 1 calc R
C20 C 0.2978(11) 0.5328(6) 0.9482(4) 0.036(2) Uani 1 1 d .
H20 H 0.3527 0.4828 0.9706 0.043 Uiso 1 1 calc R
C21 C 0.3331(10) 0.6257(6) 0.9631(4) 0.033(2) Uani 1 1 d .
H21 H 0.4103 0.6383 0.9969 0.039 Uiso 1 1 calc R
Cl1 Cl 0.2510(3) 0.79752(15) 1.05805(9) 0.0389(6) Uani 1 1 d .
F1 F 0.0524(6) 1.1336(4) 0.7838(2) 0.0542(15) Uani 1 1 d .
F2 F 0.2083(7) 1.1256(4) 0.8740(2) 0.0669(17) Uani 1 1 d .
F3 F 0.0030(7) 1.0214(3) 0.8618(2) 0.0555(14) Uani 1 1 d .
F4 F -0.0204(6) 1.1346(3) 0.9369(2) 0.0540(15) Uani 1 1 d .
F5 F -0.1762(6) 1.1394(4) 0.8455(2) 0.0587(15) Uani 1 1 d .
F6 F 0.0253(8) 1.2461(3) 0.8599(3) 0.0625(17) Uani 1 1 d .
P1 P 0.0179(3) 1.13421(17) 0.86060(11) 0.0360(6) Uani 1 1 d .
Ni1 Ni 0.30836(13) 0.82795(7) 0.95455(5) 0.0307(3) Uani 1 1 d .
N1 N 0.3604(8) 0.9581(5) 0.9715(3) 0.0322(18) Uani 1 1 d .
N2 N 0.4787(9) 0.8958(4) 0.8447(3) 0.0314(17) Uani 1 1 d .
N3 N 0.2335(8) 0.8191(5) 0.8222(3) 0.0289(16) Uani 1 1 d .
N4 N 0.2638(8) 0.6996(4) 0.9321(3) 0.0301(16) Uani 1 1 d .

loop_
_atom_site_aniso_label
_atom_site_aniso_U_11
_atom_site_aniso_U_22
_atom_site_aniso_U_33
_atom_site_aniso_U_23
_atom_site_aniso_U_13
_atom_site_aniso_U_12
C1 0.040(6) 0.044(6) 0.025(4) 0.000(4) -0.005(4) -0.003(5)
C2 0.050(6) 0.038(5) 0.023(4) -0.008(4) -0.004(5) 0.004(5)
C3 0.046(6) 0.030(6) 0.027(5) -0.002(4) -0.010(4) 0.003(5)
C4 0.028(5) 0.038(5) 0.022(4) 0.001(4) 0.004(4) 0.008(4)
C5 0.034(5) 0.024(5) 0.019(4) -0.001(4) -0.004(4) 0.001(4)
C6 0.029(5) 0.027(5) 0.021(4) 0.003(4) -0.003(4) -0.005(4)
C7 0.036(6) 0.025(5) 0.025(4) -0.005(4) -0.001(4) 0.000(4)
C8 0.042(6) 0.030(5) 0.017(4) 0.000(4) 0.007(5) -0.010(5)
C9 0.086(8) 0.023(5) 0.031(5) -0.004(4) 0.005(5) 0.007(5)
C10 0.057(7) 0.049(6) 0.030(5) 0.000(4) -0.006(5) 0.004(5)
C11 0.046(6) 0.033(5) 0.025(4) -0.005(4) 0.002(4) -0.001(5)
C12 0.043(6) 0.025(5) 0.032(4) -0.007(4) -0.002(4) 0.003(5)
C13 0.052(7) 0.086(8) 0.024(5) -0.008(5) 0.014(5) -0.026(6)
C14 0.047(6) 0.049(6) 0.036(5) -0.013(5) -0.001(4) 0.008(5)
C15 0.047(7) 0.038(6) 0.048(6) 0.000(5) -0.005(5) 0.015(5)
C16 0.029(5) 0.052(6) 0.032(5) -0.011(5) 0.001(4) -0.007(5)
C17 0.030(5) 0.032(5) 0.036(5) 0.011(4) 0.008(4) 0.002(5)
C18 0.038(6) 0.044(6) 0.030(5) 0.002(5) 0.007(5) -0.011(5)
C19 0.058(7) 0.039(6) 0.032(5) -0.004(5) 0.023(5) 0.003(6)
C20 0.037(5) 0.036(5) 0.035(5) 0.004(4) 0.010(5) 0.000(4)
C21 0.029(5) 0.041(5) 0.028(5) 0.003(4) 0.009(4) -0.005(4)
Cl1 0.0458(14) 0.0438(13) 0.0272(10) 0.0025(9) 0.0017(10) -0.0026(10)
F1 0.058(4) 0.074(4) 0.030(3) 0.003(3) 0.000(3) 0.014(3)
F2 0.033(3) 0.114(5) 0.053(3) 0.019(3) -0.007(3) 0.006(3)
F3 0.068(4) 0.042(3) 0.057(3) -0.001(3) -0.007(3) 0.005(3)
F4 0.063(4) 0.063(3) 0.036(3) -0.001(2) 0.003(3) 0.004(3)
F5 0.036(3) 0.076(4) 0.064(3) 0.014(3) -0.002(3) 0.005(3)
F6 0.090(5) 0.043(3) 0.055(3) -0.003(3) -0.002(4) -0.007(3)
P1 0.0353(15) 0.0389(14) 0.0336(13) 0.0019(11) 0.0010(12) 0.0034(11)
Ni1 0.0340(6) 0.0348(6) 0.0235(5) 0.0010(5) 0.0007(5) -0.0031(5)
N1 0.035(5) 0.039(4) 0.023(4) 0.000(3) 0.002(3) 0.003(4)
N2 0.035(4) 0.030(4) 0.029(4) 0.001(3) 0.007(4) -0.006(4)
N3 0.032(4) 0.027(4) 0.028(3) 0.004(3) -0.002(3) -0.007(4)
N4 0.027(4) 0.032(4) 0.032(4) 0.009(3) 0.006(3) 0.003(3)

loop_
_atom_type_symbol
_atom_type_description
_atom_type_scat_dispersion_real
_atom_type_scat_dispersion_imag
_atom_type_scat_source
C C 0.0033 0.0016 'International Tables Vol C Tables 4.2.6.8 and 6.1.1.4'
H H 0.0000 0.0000 'International Tables Vol C Tables 4.2.6.8 and 6.1.1.4'
Cl Cl 0.1484 0.1585 'International Tables Vol C Tables 4.2.6.8 and 6.1.1.4'
F F 0.0171 0.0103 'International Tables Vol C Tables 4.2.6.8 and 6.1.1.4'
P P 0.1023 0.0942 'International Tables Vol C Tables 4.2.6.8 and 6.1.1.4'
Ni Ni 0.3393 1.1124 'International Tables Vol C Tables 4.2.6.8 and 6.1.1.4'
N N 0.0061 0.0033 'International Tables Vol C Tables 4.2.6.8 and 6.1.1.4'

loop_
_geom_angle_atom_site_label_1
_geom_angle_atom_site_label_2
_geom_angle_atom_site_label_3
_geom_angle
N1 C1 C2 123.2(8)
N1 C1 H1 118.4
C2 C1 H1 118.4
C1 C2 C3 120.1(8)
C1 C2 H2 119.9
C3 C2 H2 119.9
C2 C3 C4 117.3(8)
C2 C3 H3 121.3
C4 C3 H3 121.3
C5 C4 C3 119.3(8)
C5 C4 H4 120.3
C3 C4 H4 120.3
N1 C5 C4 122.2(7)
N1 C5 C6 116.3(7)
C4 C5 C6 121.5(7)
N2 C6 C5 112.9(7)
N2 C6 H6A 109.0
C5 C6 H6A 109.0
N2 C6 H6B 109.0
C5 C6 H6B 109.0
H6A C6 H6B 107.8
N2 C7 N3 118.9(7)
N2 C7 Ni1 122.3(6)
N3 C7 Ni1 118.8(6)
C13 C8 N2 111.0(7)
C13 C8 C9 117.1(7)
N2 C8 C9 107.0(7)
C13 C8 C12 114.8(7)
N2 C8 C12 104.3(6)
C9 C8 C12 101.5(6)
C10 C9 C8 108.1(7)
C10 C9 H9A 110.1
C8 C9 H9A 110.1
C10 C9 H9B 110.1
C8 C9 H9B 110.1
H9A C9 H9B 108.4
C11 C10 C9 103.1(7)
C11 C10 H10A 111.2
C9 C10 H10A 111.2
C11 C10 H10B 111.2
C9 C10 H10B 111.2
H10A C10 H10B 109.1
N3 C11 C10 110.1(6)
N3 C11 C12 107.2(6)
C10 C11 C12 106.3(7)
N3 C11 H11 111.1
C10 C11 H11 111.1
C12 C11 H11 111.1
C15 C12 C11 115.3(7)
C15 C12 C14 108.7(7)
C11 C12 C14 109.2(6)
C15 C12 C8 115.4(6)
C11 C12 C8 98.1(6)
C14 C12 C8 109.6(7)
C8 C13 H13A 109.5
C8 C13 H13B 109.5
H13A C13 H13B 109.5
C8 C13 H13C 109.5
H13A C13 H13C 109.5
H13B C13 H13C 109.5
C12 C14 H14A 109.5
C12 C14 H14B 109.5
H14A C14 H14B 109.5
C12 C14 H14C 109.5
H14A C14 H14C 109.5
H14B C14 H14C 109.5
C12 C15 H15A 109.5
C12 C15 H15B 109.5
H15A C15 H15B 109.5
C12 C15 H15C 109.5
H15A C15 H15C 109.5
H15B C15 H15C 109.5
N3 C16 C17 109.1(7)
N3 C16 H16A 109.9
C17 C16 H16A 109.9
N3 C16 H16B 109.9
C17 C16 H16B 109.9
H16A C16 H16B 108.3
N4 C17 C18 120.5(8)
N4 C17 C16 115.3(7)
C18 C17 C16 124.1(8)
C19 C18 C17 120.9(9)
C19 C18 H18 119.6
C17 C18 H18 119.6
C20 C19 C18 117.8(8)
C20 C19 H19 121.1
C18 C19 H19 121.1
C19 C20 C21 119.8(8)
C19 C20 H20 120.1
C21 C20 H20 120.1
N4 C21 C20 123.1(8)
N4 C21 H21 118.4
C20 C21 H21 118.4
F2 P1 F6 92.4(4)
F2 P1 F3 89.7(3)
F6 P1 F3 177.8(4)
F2 P1 F5 177.9(4)
F6 P1 F5 89.4(3)
F3 P1 F5 88.6(3)
F2 P1 F4 91.0(3)
F6 P1 F4 90.7(3)
F3 P1 F4 88.5(3)
F5 P1 F4 90.0(3)
F2 P1 F1 90.2(3)
F6 P1 F1 89.4(3)
F3 P1 F1 91.3(3)
F5 P1 F1 88.8(3)
F4 P1 F1 178.8(3)
C7 Ni1 N4 87.7(3)
C7 Ni1 N1 88.6(3)
N4 Ni1 N1 176.1(3)
C7 Ni1 Cl1 176.9(3)
N4 Ni1 Cl1 90.59(19)
N1 Ni1 Cl1 93.2(2)
C1 N1 C5 117.8(7)
C1 N1 Ni1 122.8(6)
C5 N1 Ni1 119.4(5)
C7 N2 C6 115.6(6)
C7 N2 C8 122.5(7)
C6 N2 C8 121.8(6)
C7 N3 C16 117.6(6)
C7 N3 C11 120.4(6)
C16 N3 C11 121.6(6)
C21 N4 C17 117.8(7)
C21 N4 Ni1 122.9(6)
C17 N4 Ni1 119.3(6)

loop_
_geom_bond_atom_site_label_1
_geom_bond_atom_site_label_2
_geom_bond_distance
C1 N1 1.336(10)
C1 C2 1.364(11)
C1 H1 0.9500
C2 C3 1.373(11)
C2 H2 0.9500
C3 C4 1.413(11)
C3 H3 0.9500
C4 C5 1.373(10)
C4 H4 0.9500
C5 N1 1.354(9)
C5 C6 1.493(10)
C6 N2 1.467(9)
C6 H6A 0.9900
C6 H6B 0.9900
C7 N2 1.320(10)
C7 N3 1.351(9)
C7 Ni1 1.874(7)
C8 C13 1.477(13)
C8 N2 1.528(9)
C8 C9 1.556(12)
C8 C12 1.570(11)
C9 C10 1.526(13)
C9 H9A 0.9900
C9 H9B 0.9900
C10 C11 1.511(11)
C10 H10A 0.9900
C10 H10B 0.9900
C11 N3 1.484(8)
C11 C12 1.544(11)
C11 H11 1.0000
C12 C15 1.497(11)
C12 C14 1.557(10)
C13 H13A 0.9800
C13 H13B 0.9800
C13 H13C 0.9800
C14 H14A 0.9800
C14 H14B 0.9800
C14 H14C 0.9800
C15 H15A 0.9800
C15 H15B 0.9800
C15 H15C 0.9800
C16 N3 1.461(10)
C16 C17 1.496(11)
C16 H16A 0.9900
C16 H16B 0.9900
C17 N4 1.362(9)
C17 C18 1.389(11)
C18 C19 1.374(12)
C18 H18 0.9500
C19 C20 1.369(11)
C19 H19 0.9500
C20 C21 1.372(10)
C20 H20 0.9500
C21 N4 1.341(9)
C21 H21 0.9500
Cl1 Ni1 2.219(2)
F1 P1 1.602(5)
F2 P1 1.566(6)
F3 P1 1.593(5)
F4 P1 1.598(5)
F5 P1 1.597(6)
F6 P1 1.576(5)
Ni1 N4 1.899(6)
Ni1 N1 1.911(7)
